data_2023169
loop_
_publ_author_name
'D&#xf6;ring, Cindy'
'Jones, Peter G.'

_publ_section_title
;
 Crystal structures of four gold(I) complexes [Au<i>L</i>
 <sub>2</sub>]<sup>+</sup>[Au<i>X</i> <sub>2</sub>]<sup>-</sup> and a
 by-product
 (<i>L</i>&#xb7;<i>L</i>H<sup>+</sup>)[AuBr<sub>2</sub>]<sup>-</sup>
 (<i>L</i> = substituted pyridine, <i>X</i> = Cl or Br).
;
_journal_coeditor_code YZ2055
_journal_issue 'Pt 7'
_journal_name_full 'Acta crystallographica. Section E, Crystallographic communications'
_journal_page_first 729
_journal_page_last 737
_journal_paper_doi 10.1107/S2056989024005437
_journal_volume 80
_journal_year 2024
_chemical_formula_iupac '[Au (C7 H9 N1)2] [Au Cl2]'
_chemical_formula_moiety 'C14 H18 Au N2 +, Au Cl2 -'
_chemical_formula_sum 'C14 H18 Au2 Cl2 N2'
_chemical_formula_weight 679.14
_chemical_name_systematic
;
Bis(3,5-dimethylpyridine)gold(I) dichloridoaurate(I)
;
_space_group_crystal_system triclinic
_space_group_IT_number 2
_space_group_name_Hall '-P 1'
_space_group_name_H-M_alt 'P -1'
_atom_sites_solution_hydrogens geom
_atom_sites_solution_primary direct
_atom_sites_solution_secondary difmap
_audit_creation_method SHELXL-2019/3
_cell_angle_alpha 105.356(5)
_cell_angle_beta 90.788(4)
_cell_angle_gamma 96.311(4)
_cell_formula_units_Z 2
_cell_length_a 6.7718(3)
_cell_length_b 8.5627(5)
_cell_length_c 15.1064(8)
_cell_measurement_reflns_used 11878
_cell_measurement_temperature 100(2)
_cell_measurement_theta_max 29.9440
_cell_measurement_theta_min 2.7940
_cell_volume 838.71(8)
_computing_cell_refinement
;
CrysAlisPro, Version 1.171.36.28 (Rigaku OD, 2014)
;
_computing_data_collection
;
CrysAlisPro, Version 1.171.36.28 (Rigaku OD, 2014)
;
_computing_data_reduction
;
CrysAlisPro, Version 1.171.36.28 (Rigaku OD, 2014)
;
_computing_molecular_graphics
;
Bruker XP, Version 5.1 (Bruker, 1998)
;
_computing_publication_material
;
<i>SHELXL2019/3</i> (Sheldrick, 2015)
;
_computing_structure_refinement
;
<i>SHELXL2019/3</i> (Sheldrick, 2015)
;
_computing_structure_solution
;
SHELXS97 (Sheldrick, 2008)
;
_diffrn_ambient_temperature 100(2)
_diffrn_detector_area_resol_mean 16.1419
_diffrn_measured_fraction_theta_full 0.989
_diffrn_measured_fraction_theta_max 0.943
_diffrn_measurement_device_type 'Oxford Diffraction Xcalibur, Eos'
_diffrn_measurement_method '\w scan'
_diffrn_radiation_monochromator graphite
_diffrn_radiation_type MoK\a
_diffrn_radiation_wavelength 0.71073
_diffrn_reflns_av_R_equivalents 0.0544
_diffrn_reflns_av_unetI/netI 0.0336
_diffrn_reflns_limit_h_max 9
_diffrn_reflns_limit_h_min -9
_diffrn_reflns_limit_k_max 12
_diffrn_reflns_limit_k_min -11
_diffrn_reflns_limit_l_max 21
_diffrn_reflns_limit_l_min -21
_diffrn_reflns_number 44852
_diffrn_reflns_theta_full 30.000
_diffrn_reflns_theta_max 30.959
_diffrn_reflns_theta_min 2.484
_diffrn_source 'Enhance (Mo) X-ray Source'
_exptl_absorpt_coefficient_mu 17.781
_exptl_absorpt_correction_T_max 1.00000
_exptl_absorpt_correction_T_min 0.33029
_exptl_absorpt_correction_type multi-scan
_exptl_absorpt_process_details
;
(CrysAlisPro; Rigaku OD, 2014)
;
_exptl_crystal_colour colourless
_exptl_crystal_density_diffrn 2.689
_exptl_crystal_density_method 'not measured'
_exptl_crystal_description plate
_exptl_crystal_F_000 616
_exptl_crystal_size_max 0.15
_exptl_crystal_size_mid 0.15
_exptl_crystal_size_min 0.01
_refine_diff_density_max 1.038
_refine_diff_density_min -0.874
_refine_ls_extinction_coef 0.00055(6)
_refine_ls_extinction_expression '<i>F</i>~c~^*^ = <i>kF</i>~c~[1 + 0.001<i>xF</i>~c~^2^\l^3^/sin(2\q)]^-1/4^'
_refine_ls_extinction_method
;
<i>SHELXL2019/3</i> (Sheldrick, 2015)
;
_refine_ls_goodness_of_fit_ref 1.062
_refine_ls_hydrogen_treatment constr
_refine_ls_matrix_type full
_refine_ls_number_parameters 189
_refine_ls_number_reflns 5018
_refine_ls_number_restraints 0
_refine_ls_restrained_S_all 1.062
_refine_ls_R_factor_all 0.0323
_refine_ls_R_factor_gt 0.0220
_refine_ls_shift/su_max 0.001
_refine_ls_shift/su_mean 0.000
_refine_ls_structure_factor_coef Fsqd
_refine_ls_weighting_details 'w=1/[\s^2^(Fo^2^)+(0.0126P)^2^] where P=(Fo^2^+2Fc^2^)/3'
_refine_ls_weighting_scheme calc
_refine_ls_wR_factor_gt 0.0367
_refine_ls_wR_factor_ref 0.0395
_reflns_number_gt 4253
_reflns_number_total 5018
_reflns_threshold_expression 'I > 2\s(I)'
_cod_data_source_file yz2055.cif
_cod_data_source_block 3
_cod_depositor_comments 'Adding full bibliography for 2023167--2023171.cif.'
_cod_database_code 2023169
_shelx_space_group_comment
;
The symmetry employed for this shelxl refinement is uniquely defined
by the following loop, which should always be used as a source of
symmetry information in preference to the above space-group names.
They are only intended as comments.
;
_shelx_estimated_absorpt_t_min 0.176
_shelx_estimated_absorpt_t_max 0.842

loop_
_space_group_symop_operation_xyz
'x, y, z'
'-x, -y, -z'

loop_
_atom_site_type_symbol
_atom_site_label
_atom_site_fract_x
_atom_site_fract_y
_atom_site_fract_z
_atom_site_U_iso_or_equiv
_atom_site_adp_type
_atom_site_calc_flag
_atom_site_occupancy
_atom_site_disorder_assembly
_atom_site_disorder_group
Au Au1 0.19404(2) 0.41613(2) 0.44756(2) 0.01391(4) Uani d 1 . .
Au Au2 0.500000 1.000000 1.000000 0.02024(5) Uani d 1 . .
Au Au3 0.000000 1.000000 0.500000 0.01968(5) Uani d 1 . .
Cl Cl1 0.52929(15) 0.75061(11) 1.01852(7) 0.0298(2) Uani d 1 . .
Cl Cl2 0.16983(15) 0.81866(10) 0.40299(6) 0.0265(2) Uani d 1 . .
N N11 0.2983(4) 0.5264(3) 0.57698(19) 0.0143(6) Uani d 1 . .
C C12 0.3289(5) 0.6906(4) 0.6049(2) 0.0154(7) Uani d 1 . .
H H12 0.302272 0.750675 0.562391 0.019 Uiso calc 1 . .
C C13 0.3978(5) 0.7752(4) 0.6935(2) 0.0144(7) Uani d 1 . .
C C14 0.4386(4) 0.6835(4) 0.7535(2) 0.0138(7) Uani d 1 . .
H H14 0.485411 0.737610 0.814703 0.017 Uiso calc 1 . .
C C15 0.4122(5) 0.5140(4) 0.7256(2) 0.0163(7) Uani d 1 . .
C C16 0.3408(5) 0.4399(4) 0.6355(2) 0.0140(7) Uani d 1 . .
H H16 0.321583 0.324214 0.614935 0.017 Uiso calc 1 . .
C C17 0.4251(5) 0.9581(4) 0.7204(2) 0.0187(7) Uani d 1 . .
H H17A 0.546670 0.997066 0.694511 0.028 Uiso calc 1 . .
H H17B 0.435787 0.998634 0.787560 0.028 Uiso calc 1 . .
H H17C 0.310597 0.997990 0.696811 0.028 Uiso calc 1 . .
C C18 0.4577(5) 0.4110(4) 0.7885(2) 0.0217(8) Uani d 1 . .
H H18A 0.559862 0.341875 0.762129 0.033 Uiso calc 1 . .
H H18B 0.336588 0.342098 0.795489 0.033 Uiso calc 1 . .
H H18C 0.506095 0.481966 0.848735 0.033 Uiso calc 1 . .
N N21 0.1074(4) 0.3082(3) 0.31525(19) 0.0131(6) Uani d 1 . .
C C22 0.0795(5) 0.3988(4) 0.2563(2) 0.0154(7) Uani d 1 . .
H H22 0.088903 0.514002 0.279473 0.018 Uiso calc 1 . .
C C23 0.0379(5) 0.3303(4) 0.1639(2) 0.0148(7) Uani d 1 . .
C C24 0.0261(5) 0.1609(4) 0.1313(2) 0.0165(7) Uani d 1 . .
H H24 -0.001606 0.110207 0.067693 0.020 Uiso calc 1 . .
C C25 0.0543(5) 0.0655(4) 0.1908(2) 0.0158(7) Uani d 1 . .
C C26 0.0945(5) 0.1446(4) 0.2825(2) 0.0141(7) Uani d 1 . .
H H26 0.113969 0.081270 0.324199 0.017 Uiso calc 1 . .
C C27 0.0083(6) 0.4329(4) 0.0993(3) 0.0236(8) Uani d 1 . .
H H27A 0.010261 0.547109 0.134369 0.035 Uiso calc 1 . .
H H27B -0.120006 0.395214 0.065353 0.035 Uiso calc 1 . .
H H27C 0.115449 0.423334 0.055848 0.035 Uiso calc 1 . .
C C28 0.0428(5) -0.1171(4) 0.1578(2) 0.0194(7) Uani d 1 . .
H H28A 0.154670 -0.147117 0.118872 0.029 Uiso calc 1 . .
H H28B -0.082559 -0.160796 0.122245 0.029 Uiso calc 1 . .
H H28C 0.048879 -0.162509 0.210764 0.029 Uiso calc 1 . .

loop_
_atom_site_aniso_label
_atom_site_aniso_U_11
_atom_site_aniso_U_22
_atom_site_aniso_U_33
_atom_site_aniso_U_12
_atom_site_aniso_U_13
_atom_site_aniso_U_23
Au1 0.01280(7) 0.01698(7) 0.00988(7) 0.00158(5) -0.00054(5) 0.00011(5)
Au2 0.02307(11) 0.02408(10) 0.01180(10) 0.00159(8) -0.00070(8) 0.00230(8)
Au3 0.02985(11) 0.01651(9) 0.01332(10) 0.00124(8) -0.00102(8) 0.00583(7)
Cl1 0.0419(6) 0.0270(5) 0.0199(5) 0.0048(4) -0.0029(4) 0.0054(4)
Cl2 0.0420(6) 0.0198(4) 0.0194(5) 0.0065(4) 0.0042(4) 0.0069(4)
N11 0.0104(13) 0.0185(14) 0.0129(15) 0.0013(11) -0.0003(11) 0.0024(11)
C12 0.0146(16) 0.0169(16) 0.0153(18) 0.0040(13) 0.0017(13) 0.0042(13)
C13 0.0110(16) 0.0163(16) 0.0141(17) 0.0016(12) 0.0038(13) 0.0010(13)
C14 0.0104(15) 0.0188(16) 0.0095(16) -0.0017(12) 0.0004(12) 0.0005(13)
C15 0.0146(17) 0.0194(17) 0.0154(18) 0.0014(13) 0.0009(13) 0.0057(14)
C16 0.0138(16) 0.0127(15) 0.0146(17) 0.0017(12) 0.0017(13) 0.0018(13)
C17 0.0182(18) 0.0154(16) 0.0221(19) 0.0014(13) 0.0004(15) 0.0046(14)
C18 0.031(2) 0.0199(18) 0.0147(18) 0.0016(15) -0.0010(15) 0.0063(14)
N21 0.0099(13) 0.0146(13) 0.0134(15) 0.0012(10) 0.0015(11) 0.0016(11)
C22 0.0144(16) 0.0121(15) 0.0188(18) 0.0023(12) 0.0003(14) 0.0024(13)
C23 0.0129(16) 0.0129(15) 0.0184(18) 0.0034(12) 0.0015(13) 0.0032(13)
C24 0.0214(18) 0.0169(16) 0.0100(17) 0.0030(13) 0.0005(14) 0.0010(13)
C25 0.0170(17) 0.0134(15) 0.0170(18) 0.0020(13) 0.0006(14) 0.0039(13)
C26 0.0119(16) 0.0147(15) 0.0166(18) 0.0029(12) 0.0029(13) 0.0051(13)
C27 0.034(2) 0.0177(17) 0.019(2) 0.0032(15) -0.0024(16) 0.0063(15)
C28 0.0270(19) 0.0133(16) 0.0169(19) 0.0035(14) 0.0026(15) 0.0018(14)

loop_
_atom_type_symbol
_atom_type_description
_atom_type_scat_dispersion_real
_atom_type_scat_dispersion_imag
_atom_type_scat_source
C C 0.0033 0.0016 'International Tables Vol C Tables 4.2.6.8 and 6.1.1.4'
H H 0.0000 0.0000 'International Tables Vol C Tables 4.2.6.8 and 6.1.1.4'
N N 0.0061 0.0033 'International Tables Vol C Tables 4.2.6.8 and 6.1.1.4'
Cl Cl 0.1484 0.1585 'International Tables Vol C Tables 4.2.6.8 and 6.1.1.4'
Au Au -2.0133 8.8022 'International Tables Vol C Tables 4.2.6.8 and 6.1.1.4'

loop_
_geom_angle_atom_site_label_1
_geom_angle_atom_site_label_2
_geom_angle_atom_site_label_3
_geom_angle_site_symmetry_1
_geom_angle_site_symmetry_3
_geom_angle
_geom_angle_publ_flag
N11 Au1 N21 . . 176.33(10) y
N11 Au1 Au1 . 2_566 75.62(7) y
N21 Au1 Au1 . 2_566 107.56(7) ?
Cl1 Au2 Cl1 . 2_677 180.0 y
Cl2 Au3 Cl2 . 2_576 180.0 y
C16 N11 C12 . . 119.4(3) y
C16 N11 Au1 . . 121.4(2) ?
C12 N11 Au1 . . 119.2(2) ?
N11 C12 C13 . . 122.5(3) ?
N11 C12 H12 . . 118.7 ?
C13 C12 H12 . . 118.7 ?
C12 C13 C14 . . 117.3(3) ?
C12 C13 C17 . . 119.7(3) ?
C14 C13 C17 . . 123.0(3) ?
C15 C14 C13 . . 121.2(3) ?
C15 C14 H14 . . 119.4 ?
C13 C14 H14 . . 119.4 ?
C14 C15 C16 . . 117.4(3) ?
C14 C15 C18 . . 122.5(3) ?
C16 C15 C18 . . 120.1(3) ?
N11 C16 C15 . . 122.3(3) ?
N11 C16 H16 . . 118.9 ?
C15 C16 H16 . . 118.9 ?
C13 C17 H17A . . 109.5 ?
C13 C17 H17B . . 109.5 ?
H17A C17 H17B . . 109.5 ?
C13 C17 H17C . . 109.5 ?
H17A C17 H17C . . 109.5 ?
H17B C17 H17C . . 109.5 ?
C15 C18 H18A . . 109.5 ?
C15 C18 H18B . . 109.5 ?
H18A C18 H18B . . 109.5 ?
C15 C18 H18C . . 109.5 ?
H18A C18 H18C . . 109.5 ?
H18B C18 H18C . . 109.5 ?
C26 N21 C22 . . 119.0(3) y
C26 N21 Au1 . . 120.2(2) ?
C22 N21 Au1 . . 120.6(2) ?
N21 C22 C23 . . 122.4(3) ?
N21 C22 H22 . . 118.8 ?
C23 C22 H22 . . 118.8 ?
C22 C23 C24 . . 117.8(3) ?
C22 C23 C27 . . 121.7(3) ?
C24 C23 C27 . . 120.6(3) ?
C25 C24 C23 . . 120.8(3) ?
C25 C24 H24 . . 119.6 ?
C23 C24 H24 . . 119.6 ?
C26 C25 C24 . . 117.5(3) ?
C26 C25 C28 . . 120.4(3) ?
C24 C25 C28 . . 122.0(3) ?
N21 C26 C25 . . 122.6(3) ?
N21 C26 H26 . . 118.7 ?
C25 C26 H26 . . 118.7 ?
C23 C27 H27A . . 109.5 ?
C23 C27 H27B . . 109.5 ?
H27A C27 H27B . . 109.5 ?
C23 C27 H27C . . 109.5 ?
H27A C27 H27C . . 109.5 ?
H27B C27 H27C . . 109.5 ?
C25 C28 H28A . . 109.5 ?
C25 C28 H28B . . 109.5 ?
H28A C28 H28B . . 109.5 ?
C25 C28 H28C . . 109.5 ?
H28A C28 H28C . . 109.5 ?
H28B C28 H28C . . 109.5 ?

loop_
_geom_bond_atom_site_label_1
_geom_bond_atom_site_label_2
_geom_bond_site_symmetry_2
_geom_bond_distance
_geom_bond_publ_flag
Au1 N11 . 2.013(3) y
Au1 N21 . 2.016(3) y
Au1 Au1 2_566 3.3495(3) y
Au2 Cl1 . 2.2551(9) y
Au2 Cl1 2_677 2.2551(9) ?
Au3 Cl2 . 2.2617(9) y
Au3 Cl2 2_576 2.2617(9) ?
N11 C16 . 1.342(4) ?
N11 C12 . 1.348(4) ?
C12 C13 . 1.388(4) ?
C12 H12 . 0.9500 ?
C13 C14 . 1.390(5) ?
C13 C17 . 1.500(4) ?
C14 C15 . 1.390(4) ?
C14 H14 . 0.9500 ?
C15 C16 . 1.394(4) ?
C15 C18 . 1.508(4) ?
C16 H16 . 0.9500 ?
C17 H17A . 0.9800 ?
C17 H17B . 0.9800 ?
C17 H17C . 0.9800 ?
C18 H18A . 0.9800 ?
C18 H18B . 0.9800 ?
C18 H18C . 0.9800 ?
N21 C26 . 1.349(4) ?
N21 C22 . 1.351(4) ?
C22 C23 . 1.375(5) ?
C22 H22 . 0.9500 ?
C23 C24 . 1.396(4) ?
C23 C27 . 1.500(5) ?
C24 C25 . 1.389(4) ?
C24 H24 . 0.9500 ?
C25 C26 . 1.380(5) ?
C25 C28 . 1.503(4) ?
C26 H26 . 0.9500 ?
C27 H27A . 0.9800 ?
C27 H27B . 0.9800 ?
C27 H27C . 0.9800 ?
C28 H28A . 0.9800 ?
C28 H28B . 0.9800 ?
C28 H28C . 0.9800 ?

loop_
_geom_hbond_atom_site_label_D
_geom_hbond_atom_site_label_H
_geom_hbond_atom_site_label_A
_geom_hbond_site_symmetry_A
_geom_hbond_distance_DH
_geom_hbond_distance_HA
_geom_hbond_distance_DA
_geom_hbond_angle_DHA
_geom_hbond_publ_flag
C18 H18C Cl1 . 0.98 2.95 3.881(4) 159.8 yes
C28 H28B Cl1 1_444 0.98 2.96 3.934(4) 172.8 yes
C12 H12 Cl2 . 0.95 2.78 3.689(3) 160.0 yes
C22 H22 Cl2 . 0.95 2.77 3.670(3) 158.7 yes
C26 H26 Cl2 1_545 0.95 2.86 3.787(3) 163.8 yes
C26 H26 Au3 1_545 0.95 3.01 3.844(3) 147.6 yes
C26 H26 Au3 2_566 0.95 3.01 3.844(3) 147.6 yes
C17 H17A Cl2 2_676 0.98 3.00 3.941(4) 161.9 yes

loop_
_geom_torsion_atom_site_label_1
_geom_torsion_atom_site_label_2
_geom_torsion_atom_site_label_3
_geom_torsion_atom_site_label_4
_geom_torsion_site_symmetry_1
_geom_torsion_site_symmetry_2
_geom_torsion_site_symmetry_3
_geom_torsion_site_symmetry_4
_geom_torsion
_geom_torsion_publ_flag
C16 N11 C12 C13 . . . . -1.9(5) ?
Au1 N11 C12 C13 . . . . 179.1(2) ?
N11 C12 C13 C14 . . . . 1.1(5) ?
N11 C12 C13 C17 . . . . -178.9(3) ?
C12 C13 C14 C15 . . . . 0.3(5) ?
C17 C13 C14 C15 . . . . -179.7(3) ?
C13 C14 C15 C16 . . . . -0.8(5) ?
C13 C14 C15 C18 . . . . 179.1(3) ?
C12 N11 C16 C15 . . . . 1.3(5) ?
Au1 N11 C16 C15 . . . . -179.7(2) ?
C14 C15 C16 N11 . . . . 0.0(5) ?
C18 C15 C16 N11 . . . . -180.0(3) ?
C26 N21 C22 C23 . . . . 0.1(5) ?
Au1 N21 C22 C23 . . . . 174.0(2) ?
N21 C22 C23 C24 . . . . -0.4(5) ?
N21 C22 C23 C27 . . . . -179.7(3) ?
C22 C23 C24 C25 . . . . 0.4(5) ?
C27 C23 C24 C25 . . . . 179.7(3) ?
C23 C24 C25 C26 . . . . -0.1(5) ?
C23 C24 C25 C28 . . . . -179.9(3) ?
C22 N21 C26 C25 . . . . 0.1(5) ?
Au1 N21 C26 C25 . . . . -173.8(2) ?
C24 C25 C26 N21 . . . . -0.1(5) ?
C28 C25 C26 N21 . . . . 179.6(3) ?
